data_4100727
_journal_name_full 'Journal of the American Chemical Society'
_journal_year 2005
_chemical_formula_moiety ' C38 H50 N2 O10, C20 H34 N3 O2, Cl1 '
_chemical_formula_sum 'C58 H84 Cl N5 O12'
_chemical_formula_weight 1078.79
_space_group_IT_number 14
_symmetry_cell_setting monoclinic
_symmetry_space_group_name_Hall '-P 2yn'
_symmetry_space_group_name_H-M 'P 1 21/n 1'
_cell_angle_alpha 90
_cell_angle_beta 100.8331(4)
_cell_angle_gamma 90
_cell_formula_units_Z 4
_cell_length_a 16.0174(1)
_cell_length_b 10.3218(1)
_cell_length_c 35.6876(3)
_cell_measurement_temperature 150
_cell_volume 5795.03(8)
_diffrn_ambient_temperature 150
_exptl_crystal_density_diffrn 1.236
_cod_depositor_comments
;
The following automatic conversions were performed:
'_symmetry_cell_setting' value 'Monoclinic' changed to 'monoclinic'
according to '/home/saulius/struct/CIF-dictionaries/cif_core.dic'
dictionary named 'cif_core.dic' version 2.4.1 from 2010-06-29.

Automatic conversion script
Id: cif_fix_enum 1527 2010-12-29 10:47:43Z saulius 
;
_cod_original_sg_symbol_H-M 'P 21/n'
_cod_original_formula_sum ' C58 H84 Cl1 N5 O12 '
_cod_database_code 4100727

loop_
_symmetry_equiv_pos_as_xyz
x,y,z
-x,-y,-z
-x+1/2,y+1/2,-z+1/2
x+1/2,-y+1/2,z+1/2

loop_
_atom_site_label
_atom_site_fract_x
_atom_site_fract_y
_atom_site_fract_z
_atom_site_U_iso_or_equiv
_atom_site_occupancy
_atom_site_adp_type
O1 0.7343(1) 0.53426(18) 0.63524(5) 0.0371 1.0000 Uani
O2 0.5142(1) 0.67311(16) 0.52916(4) 0.0340 1.0000 Uani
O3 0.2553(1) 0.86193(16) 0.41810(5) 0.0360 1.0000 Uani
O4 0.09800(11) 0.93985(17) 0.37244(5) 0.0390 1.0000 Uani
O5 0.01745(17) 0.7232(2) 0.32841(7) 0.0788 1.0000 Uani
O6 -0.01417(11) 0.43955(17) 0.33991(5) 0.0407 1.0000 Uani
O7 0.02865(11) 0.26111(17) 0.40942(5) 0.0383 1.0000 Uani
O8 0.03898(11) 0.30152(17) 0.49290(5) 0.0386 1.0000 Uani
O9 0.21714(11) 0.39145(17) 0.63933(5) 0.0390 1.0000 Uani
O10 0.41709(11) 0.4488(2) 0.74785(5) 0.0497 1.0000 Uani
N1 0.60074(13) 0.5932(2) 0.60927(5) 0.0304 1.0000 Uani
N2 0.36995(12) 0.4966(2) 0.68580(6) 0.0356 1.0000 Uani
C1 0.65292(15) 0.3256(2) 0.72305(6) 0.0301 1.0000 Uani
C2 0.67773(14) 0.3820(2) 0.69160(6) 0.0289 1.0000 Uani
C3 0.62448(14) 0.4676(2) 0.66787(6) 0.0271 1.0000 Uani
C4 0.54432(14) 0.4950(2) 0.67537(6) 0.0299 1.0000 Uani
C5 0.51761(14) 0.4370(2) 0.70622(6) 0.0308 1.0000 Uani
C6 0.57204(15) 0.3553(2) 0.72985(6) 0.0324 1.0000 Uani
C7 0.65773(14) 0.5329(2) 0.63612(6) 0.0283 1.0000 Uani
C8 0.62990(15) 0.6755(3) 0.58139(7) 0.0344 1.0000 Uani
C9 0.55817(16) 0.7542(2) 0.55878(7) 0.0343 1.0000 Uani
C10 0.44832(14) 0.7283(2) 0.50372(6) 0.0295 1.0000 Uani
C11 0.41444(15) 0.8500(2) 0.50785(7) 0.0320 1.0000 Uani
C12 0.34893(14) 0.8982(2) 0.47975(7) 0.0310 1.0000 Uani
C13 0.31892(14) 0.8248(2) 0.44767(6) 0.0300 1.0000 Uani
C14 0.35270(15) 0.7017(2) 0.44397(6) 0.0304 1.0000 Uani
C15 0.41702(15) 0.6540(2) 0.47167(7) 0.0299 1.0000 Uani
C16 0.22074(16) 0.9889(2) 0.41953(8) 0.0380 1.0000 Uani
C17 0.17149(17) 1.0193(3) 0.38061(8) 0.0442 1.0000 Uani
C18 0.06133(19) 0.9415(3) 0.33282(8) 0.0469 1.0000 Uani
C19 -0.0134(2) 0.8533(3) 0.3253(1) 0.0658 1.0000 Uani
C20 -0.03214(19) 0.6382(3) 0.30439(8) 0.0506 1.0000 Uani
C21 0.00903(19) 0.5068(3) 0.30884(7) 0.0474 1.0000 Uani
C22 0.01851(19) 0.3116(3) 0.34270(8) 0.0490 1.0000 Uani
C23 -0.01684(17) 0.2364(3) 0.37209(7) 0.0413 1.0000 Uani
C24 -0.00355(16) 0.1795(3) 0.43580(7) 0.0391 1.0000 Uani
C25 0.05140(16) 0.1816(2) 0.47458(7) 0.0375 1.0000 Uani
C26 0.08236(15) 0.3171(2) 0.52979(7) 0.0327 1.0000 Uani
C27 0.13624(16) 0.2254(2) 0.54985(7) 0.0357 1.0000 Uani
C28 0.17994(16) 0.2547(2) 0.58628(7) 0.0378 1.0000 Uani
C29 0.17045(15) 0.3730(2) 0.60326(7) 0.0324 1.0000 Uani
C30 0.11499(15) 0.4636(2) 0.58333(7) 0.0348 1.0000 Uani
C31 0.07128(15) 0.4357(2) 0.54685(7) 0.0352 1.0000 Uani
C32 0.22187(15) 0.5208(3) 0.65349(7) 0.0359 1.0000 Uani
C33 0.28380(15) 0.5244(3) 0.69098(7) 0.0378 1.0000 Uani
C34 0.43079(15) 0.4621(3) 0.71532(7) 0.0352 1.0000 Uani
C35 0.71017(16) 0.2343(2) 0.75052(7) 0.0347 1.0000 Uani
C36 0.79448(19) 0.2080(3) 0.73855(9) 0.0537 1.0000 Uani
C37 0.72654(18) 0.2941(3) 0.79049(8) 0.0475 1.0000 Uani
C38 0.66351(19) 0.1043(3) 0.75227(8) 0.0487 1.0000 Uani
O11 0.26126(11) 0.24701(16) 0.48019(5) 0.0345 1.0000 Uani
O12 0.15384(11) 0.90288(17) 0.51476(5) 0.0382 1.0000 Uani
N3 0.14892(12) 0.5944(2) 0.44270(5) 0.0313 1.0000 Uani
N4 0.33420(13) 0.3372(2) 0.53418(6) 0.0314 1.0000 Uani
N5 0.24089(14) 0.8015(2) 0.56330(6) 0.0343 1.0000 Uani
C39 0.18827(14) 0.4814(2) 0.45431(7) 0.0307 1.0000 Uani
C40 0.23349(14) 0.4687(2) 0.49111(6) 0.0288 1.0000 Uani
C41 0.23643(14) 0.5730(2) 0.51595(6) 0.0283 1.0000 Uani
C42 0.19532(13) 0.6880(2) 0.50359(6) 0.0275 1.0000 Uani
C43 0.15126(14) 0.6950(2) 0.46651(7) 0.0301 1.0000 Uani
C44 0.10588(16) 0.6089(3) 0.40216(7) 0.0397 1.0000 Uani
C45 0.27749(15) 0.3413(2) 0.50159(6) 0.0305 1.0000 Uani
C46 0.37780(15) 0.2159(2) 0.54650(7) 0.0333 1.0000 Uani
C47 0.43265(16) 0.2282(2) 0.58581(7) 0.0356 1.0000 Uani
C48 0.48285(15) 0.1045(2) 0.59683(7) 0.0355 1.0000 Uani
C49 0.54759(17) 0.1165(3) 0.63369(7) 0.0409 1.0000 Uani
C50 0.59440(17) -0.0096(3) 0.64581(8) 0.0441 1.0000 Uani
C51 0.5412(2) -0.1092(3) 0.66182(9) 0.0545 1.0000 Uani
C52 0.19546(14) 0.8077(2) 0.52785(7) 0.0308 1.0000 Uani
C53 0.24679(16) 0.9131(2) 0.58881(7) 0.0363 1.0000 Uani
C54 0.27313(17) 0.8743(3) 0.63049(7) 0.0408 1.0000 Uani
C55 0.28616(18) 0.9910(3) 0.65665(7) 0.0424 1.0000 Uani
C56 0.3075(2) 0.9549(3) 0.69897(8) 0.0508 1.0000 Uani
C57 0.3286(2) 1.0722(4) 0.72496(8) 0.0614 1.0000 Uani
C58 0.2625(3) 1.1733(4) 0.7220(1) 0.0880 1.0000 Uani
Cl1 0.38826(4) 0.58536(6) 0.596664(16) 0.0358 1.0000 Uani
H1 0.5458(19) 0.584(3) 0.6083(7) 0.043(8) 1.0000 Uiso
H2 0.3821(18) 0.500(3) 0.6625(8) 0.047(8) 1.0000 Uiso
H3 0.3471(17) 0.407(3) 0.5481(8) 0.042(8) 1.0000 Uiso
H4 0.2746(15) 0.743(2) 0.5705(7) 0.024(7) 1.0000 Uiso
H21 0.7349 0.3610 0.6858 0.0342 1.0000 Uiso
H41 0.5059 0.5564 0.6586 0.0348 1.0000 Uiso
H61 0.5530 0.3164 0.7525 0.0385 1.0000 Uiso
H81 0.6743 0.7359 0.5950 0.0410 1.0000 Uiso
H82 0.6551 0.6199 0.5634 0.0410 1.0000 Uiso
H91 0.5186 0.7829 0.5757 0.0408 1.0000 Uiso
H92 0.5815 0.8318 0.5475 0.0408 1.0000 Uiso
H111 0.4368 0.9034 0.5309 0.0380 1.0000 Uiso
H121 0.3239 0.9854 0.4829 0.0375 1.0000 Uiso
H141 0.3300 0.6478 0.4210 0.0365 1.0000 Uiso
H151 0.4411 0.5660 0.4687 0.0362 1.0000 Uiso
H161 0.2677 1.0532 0.4268 0.0448 1.0000 Uiso
H162 0.1823 0.9915 0.4386 0.0448 1.0000 Uiso
H171 0.1539 1.1124 0.3796 0.0523 1.0000 Uiso
H172 0.2080 1.0031 0.3612 0.0523 1.0000 Uiso
H181 0.0427 1.0316 0.3251 0.0553 1.0000 Uiso
H182 0.1045 0.9121 0.3178 0.0553 1.0000 Uiso
H191 -0.0506 0.8689 0.3444 0.0722 1.0000 Uiso
H192 -0.0467 0.8689 0.2990 0.0722 1.0000 Uiso
H201 -0.0899 0.6333 0.3111 0.0584 1.0000 Uiso
H202 -0.0373 0.6682 0.2774 0.0584 1.0000 Uiso
H211 0.0722 0.5174 0.3135 0.0564 1.0000 Uiso
H212 -0.0098 0.4558 0.2849 0.0564 1.0000 Uiso
H221 0.0819 0.3149 0.3502 0.0598 1.0000 Uiso
H222 0.0023 0.2676 0.3174 0.0598 1.0000 Uiso
H231 -0.0776 0.2615 0.3707 0.0495 1.0000 Uiso
H232 -0.0133 0.1418 0.3665 0.0495 1.0000 Uiso
H241 -0.0618 0.2099 0.4379 0.0474 1.0000 Uiso
H242 -0.0067 0.0886 0.4259 0.0474 1.0000 Uiso
H251 0.0357 0.1078 0.4900 0.0449 1.0000 Uiso
H252 0.1124 0.1732 0.4722 0.0449 1.0000 Uiso
H271 0.1436 0.1390 0.5382 0.0426 1.0000 Uiso
H281 0.2192 0.1887 0.6006 0.0451 1.0000 Uiso
H301 0.1066 0.5490 0.5953 0.0420 1.0000 Uiso
H311 0.0315 0.5013 0.5327 0.0420 1.0000 Uiso
H321 0.1645 0.5493 0.6574 0.0433 1.0000 Uiso
H322 0.2419 0.5798 0.6348 0.0433 1.0000 Uiso
H331 0.2825 0.6126 0.7025 0.0455 1.0000 Uiso
H332 0.2665 0.4583 0.7085 0.0455 1.0000 Uiso
H361 0.8292 0.1482 0.7574 0.0644 1.0000 Uiso
H362 0.8258 0.2914 0.7377 0.0644 1.0000 Uiso
H363 0.7841 0.1670 0.7127 0.0644 1.0000 Uiso
H371 0.7639 0.2352 0.8086 0.0547 1.0000 Uiso
H372 0.7552 0.3799 0.7898 0.0547 1.0000 Uiso
H373 0.6712 0.3064 0.7992 0.0547 1.0000 Uiso
H381 0.7004 0.0442 0.7701 0.0572 1.0000 Uiso
H382 0.6092 0.1197 0.7616 0.0572 1.0000 Uiso
H383 0.6506 0.0649 0.7262 0.0572 1.0000 Uiso
H391 0.1846 0.4068 0.4362 0.0367 1.0000 Uiso
H411 0.2682 0.5652 0.5428 0.0342 1.0000 Uiso
H431 0.1206 0.7767 0.4573 0.0359 1.0000 Uiso
H441 0.0801 0.6972 0.3982 0.0458 1.0000 Uiso
H442 0.0603 0.5419 0.3959 0.0458 1.0000 Uiso
H443 0.1484 0.5973 0.3852 0.0458 1.0000 Uiso
H461 0.3344 0.1467 0.5471 0.0398 1.0000 Uiso
H462 0.4146 0.1915 0.5279 0.0398 1.0000 Uiso
H471 0.3954 0.2454 0.6048 0.0426 1.0000 Uiso
H472 0.4731 0.3019 0.5858 0.0426 1.0000 Uiso
H481 0.4421 0.0338 0.5999 0.0418 1.0000 Uiso
H482 0.5136 0.0814 0.5758 0.0418 1.0000 Uiso
H491 0.5173 0.1444 0.6544 0.0475 1.0000 Uiso
H492 0.5903 0.1837 0.6301 0.0475 1.0000 Uiso
H501 0.6453 0.0108 0.6658 0.0507 1.0000 Uiso
H502 0.6132 -0.0480 0.6230 0.0507 1.0000 Uiso
H511 0.5759 -0.1890 0.6691 0.0632 1.0000 Uiso
H512 0.5224 -0.0728 0.6848 0.0632 1.0000 Uiso
H513 0.4903 -0.1316 0.6421 0.0632 1.0000 Uiso
H531 0.1900 0.9565 0.5852 0.0432 1.0000 Uiso
H532 0.2898 0.9749 0.5822 0.0432 1.0000 Uiso
H541 0.2277 0.8183 0.6377 0.0486 1.0000 Uiso
H542 0.3275 0.8244 0.6337 0.0486 1.0000 Uiso
H551 0.2328 1.0437 0.6521 0.0504 1.0000 Uiso
H552 0.3339 1.0440 0.6503 0.0504 1.0000 Uiso
H561 0.2575 0.9094 0.7059 0.0605 1.0000 Uiso
H562 0.3576 0.8954 0.7031 0.0605 1.0000 Uiso
H571 0.3404 1.0403 0.7519 0.0727 1.0000 Uiso
H572 0.3810 1.1133 0.7189 0.0727 1.0000 Uiso
H581 0.2831 1.2451 0.7402 0.1044 1.0000 Uiso
H582 0.2095 1.1352 0.7284 0.1044 1.0000 Uiso
H583 0.2501 1.2082 0.6954 0.1044 1.0000 Uiso

loop_
_atom_site_aniso_label
_atom_site_aniso_U_11
_atom_site_aniso_U_22
_atom_site_aniso_U_33
_atom_site_aniso_U_23
_atom_site_aniso_U_13
_atom_site_aniso_U_12
O1 0.0278(9) 0.0487(11) 0.0347(9) 0.0048(8) 0.0057(7) 0.0015(8)
O2 0.0367(9) 0.0319(9) 0.0308(8) 0.0012(7) -0.0007(7) 0.0037(7)
O3 0.0362(9) 0.0307(9) 0.0376(9) -0.0002(7) -0.0021(8) 0.0067(7)
O4 0.0370(9) 0.041(1) 0.0366(9) 0.0027(8) 0.0005(7) 0.0031(8)
O5 0.1059(19) 0.0377(12) 0.0681(15) -0.0000(11) -0.0472(14) 0.0041(12)
O6 0.041(1) 0.0420(11) 0.040(1) -0.0031(8) 0.0111(8) 0.0031(8)
O7 0.037(1) 0.042(1) 0.0362(9) -0.0024(8) 0.0081(8) -0.0001(8)
O8 0.042(1) 0.037(1) 0.0353(9) -0.0028(8) 0.0015(8) 0.0090(8)
O9 0.042(1) 0.037(1) 0.0360(9) 0.0021(8) 0.0001(8) 0.0022(8)
O10 0.041(1) 0.0800(15) 0.0295(9) 0.0058(9) 0.0097(8) 0.006(1)
N1 0.0268(11) 0.0364(11) 0.027(1) 0.0044(9) 0.0030(8) -0.0006(9)
N2 0.028(1) 0.0502(13) 0.0285(11) 0.001(1) 0.0064(9) 0.006(1)
C1 0.0327(12) 0.0322(12) 0.0236(11) -0.003(1) 0.0008(9) -0.001(1)
C2 0.0285(12) 0.0314(12) 0.0257(11) -0.006(1) 0.0019(9) 0.000(1)
C3 0.0283(12) 0.0285(12) 0.0231(11) -0.0041(9) 0.0008(9) -0.001(1)
C4 0.0299(12) 0.0329(13) 0.0242(11) -0.001(1) -0.0018(9) 0.002(1)
C5 0.0288(12) 0.0376(14) 0.0253(11) -0.001(1) 0.0030(9) -0.001(1)
C6 0.0338(13) 0.0379(13) 0.0245(11) 0.003(1) 0.003(1) -0.0009(11)
C7 0.0271(12) 0.0301(12) 0.0267(11) -0.006(1) 0.0022(9) -0.002(1)
C8 0.0295(12) 0.0407(14) 0.0323(12) 0.0058(11) 0.004(1) -0.0021(11)
C9 0.0361(13) 0.0352(13) 0.0307(12) 0.0036(11) 0.004(1) -0.0035(11)
C10 0.0305(12) 0.0289(12) 0.0291(12) 0.005(1) 0.005(1) -0.002(1)
C11 0.0346(13) 0.0314(13) 0.0289(12) -0.002(1) 0.004(1) -0.004(1)
C12 0.0292(12) 0.0256(12) 0.0389(13) -0.000(1) 0.008(1) 0.001(1)
C13 0.0298(12) 0.0311(13) 0.0287(12) 0.004(1) 0.005(1) -0.000(1)
C14 0.0323(12) 0.0298(12) 0.0293(12) -0.004(1) 0.006(1) -0.002(1)
C15 0.0307(12) 0.0265(12) 0.0332(12) 0.001(1) 0.008(1) 0.001(1)
C16 0.0347(13) 0.0288(13) 0.0486(15) 0.0016(11) 0.0030(11) 0.0026(11)
C17 0.0365(14) 0.0418(15) 0.0525(16) 0.0114(13) 0.0036(12) 0.0038(12)
C18 0.0575(17) 0.0418(16) 0.0391(15) 0.0009(12) 0.0030(13) 0.0136(14)
C19 0.072(2) 0.0441(17) 0.065(2) 0.0052(15) -0.0303(17) 0.0053(16)
C20 0.0520(17) 0.0531(18) 0.0409(15) 0.0035(14) -0.0060(13) -0.0055(14)
C21 0.0514(16) 0.0581(18) 0.0314(14) -0.0014(13) 0.0048(12) 0.0019(14)
C22 0.0610(18) 0.0453(16) 0.0432(16) -0.0018(13) 0.0164(14) 0.0149(14)
C23 0.0444(15) 0.0389(15) 0.0404(15) -0.0084(12) 0.0078(12) 0.0059(12)
C24 0.0351(13) 0.0415(15) 0.0420(14) -0.0021(12) 0.0107(11) -0.0037(12)
C25 0.0374(14) 0.0321(13) 0.0428(14) -0.0028(12) 0.0070(11) 0.0015(11)
C26 0.0305(12) 0.0375(14) 0.0305(12) 0.0033(11) 0.007(1) 0.0029(11)
C27 0.0401(14) 0.0301(13) 0.0364(13) 0.0019(11) 0.0061(11) 0.0045(11)
C28 0.0394(14) 0.0331(13) 0.0401(14) 0.0075(11) 0.0052(12) 0.0089(11)
C29 0.0323(13) 0.0360(13) 0.0296(12) 0.0046(11) 0.007(1) 0.0016(11)
C30 0.0339(13) 0.0336(13) 0.0377(14) 0.0002(11) 0.0083(11) 0.0058(11)
C31 0.0308(12) 0.0360(14) 0.0381(14) 0.0049(11) 0.0047(11) 0.0075(11)
C32 0.0302(12) 0.0406(14) 0.0375(14) -0.0018(11) 0.0078(11) 0.0051(11)
C33 0.0299(12) 0.0473(16) 0.0365(14) -0.0002(12) 0.007(1) 0.0054(11)
C34 0.0333(13) 0.0419(14) 0.0300(13) 0.0003(11) 0.005(1) 0.0015(11)
C35 0.0355(13) 0.0364(14) 0.0309(13) 0.0057(11) 0.003(1) 0.0061(11)
C36 0.0471(17) 0.060(2) 0.0538(18) 0.0222(15) 0.0095(14) 0.0170(15)
C37 0.0503(16) 0.0521(17) 0.0342(14) 0.0061(13) -0.0074(12) 0.0041(14)
C38 0.0556(17) 0.0383(15) 0.0492(16) 0.0071(13) 0.0020(13) 0.0043(13)
O11 0.041(1) 0.0307(9) 0.0312(9) 0.0005(8) 0.0057(7) -0.0002(8)
O12 0.042(1) 0.0344(9) 0.0375(9) 0.0054(8) 0.0064(8) 0.0084(8)
N3 0.028(1) 0.0353(11) 0.029(1) 0.0041(9) 0.0013(8) -0.0012(9)
N4 0.0343(11) 0.0289(11) 0.0303(11) 0.0007(9) 0.0046(9) 0.0019(9)
N5 0.0360(12) 0.0322(12) 0.0326(11) 0.0020(9) 0.0013(9) 0.007(1)
C39 0.0274(12) 0.0314(13) 0.0330(12) 0.000(1) 0.005(1) -0.005(1)
C40 0.0254(11) 0.0340(13) 0.0270(12) 0.005(1) 0.0053(9) -0.002(1)
C41 0.0265(11) 0.0325(12) 0.0266(11) 0.004(1) 0.0067(9) -0.003(1)
C42 0.0219(11) 0.0306(12) 0.0309(12) 0.004(1) 0.0071(9) -0.003(1)
C43 0.0230(11) 0.0322(13) 0.0346(13) 0.0040(11) 0.004(1) 0.001(1)
C44 0.0362(13) 0.0504(16) 0.0281(12) 0.0031(12) -0.005(1) 0.0033(12)
C45 0.0323(12) 0.0324(13) 0.0282(12) 0.0049(11) 0.010(1) -0.002(1)
C46 0.0359(13) 0.0300(13) 0.0336(13) 0.006(1) 0.006(1) 0.0026(11)
C47 0.0389(14) 0.0347(13) 0.0330(13) 0.0009(11) 0.0058(11) 0.0071(11)
C48 0.0347(13) 0.0348(13) 0.0350(13) 0.0005(11) 0.002(1) 0.0034(11)
C49 0.0417(14) 0.0398(15) 0.0373(14) -0.0009(11) -0.0023(11) 0.0024(12)
C50 0.0385(14) 0.0454(16) 0.0428(15) -0.0009(13) -0.0062(12) 0.0055(12)
C51 0.0550(18) 0.0502(18) 0.0529(17) 0.0097(14) -0.0037(14) 0.0050(14)
C52 0.0284(12) 0.0321(13) 0.0335(12) 0.0045(11) 0.010(1) 0.001(1)
C53 0.0414(14) 0.0298(13) 0.0367(13) -0.0022(11) 0.0047(11) 0.0013(11)
C54 0.0478(16) 0.0365(14) 0.0372(14) 0.0020(12) 0.0057(12) 0.0033(12)
C55 0.0551(16) 0.0407(15) 0.0302(13) 0.0026(12) 0.0046(12) 0.0019(13)
C56 0.0629(19) 0.0539(18) 0.0344(14) 0.0074(13) 0.0064(13) 0.0093(15)
C57 0.078(2) 0.075(2) 0.0292(14) 0.0012(15) 0.0032(14) 0.0109(19)
C58 0.145(4) 0.068(2) 0.0480(19) 0.0015(18) 0.010(2) 0.013(3)
Cl1 0.0306(3) 0.0436(3) 0.0309(3) 0.0021(3) 0.0002(2) 0.0041(3)

loop_
_geom_bond_atom_site_label_1
_geom_bond_site_symmetry_1
_geom_bond_atom_site_label_2
_geom_bond_site_symmetry_2
_geom_bond_distance
_geom_bond_publ_flag
O1 . C7 . 1.232(3) yes
O2 . C9 . 1.426(3) yes
O2 . C10 . 1.379(3) yes
O3 . C13 . 1.376(3) yes
O3 . C16 . 1.427(3) yes
O4 . C17 . 1.419(3) yes
O4 . C18 . 1.425(3) yes
O5 . C19 . 1.428(4) yes
O5 . C20 . 1.371(3) yes
O6 . C21 . 1.416(3) yes
O6 . C22 . 1.418(3) yes
O7 . C23 . 1.416(3) yes
O7 . C24 . 1.430(3) yes
O8 . C25 . 1.432(3) yes
O8 . C26 . 1.378(3) yes
O9 . C29 . 1.375(3) yes
O9 . C32 . 1.424(3) yes
O10 . C34 . 1.229(3) yes
N1 . C7 . 1.345(3) yes
N1 . C8 . 1.451(3) yes
N1 . H1 . 0.88(3) yes
N2 . C33 . 1.455(3) yes
N2 . C34 . 1.342(3) yes
N2 . H2 . 0.89(3) yes
C1 . C2 . 1.387(3) yes
C1 . C6 . 1.396(3) yes
C1 . C35 . 1.534(3) yes
C2 . C3 . 1.398(3) yes
C2 . H21 . 1.000 no
C3 . C4 . 1.389(3) yes
C3 . C7 . 1.500(3) yes
C4 . C5 . 1.390(3) yes
C4 . H41 . 1.000 no
C5 . C6 . 1.380(3) yes
C5 . C34 . 1.509(3) yes
C6 . H61 . 1.000 no
C8 . C9 . 1.511(3) yes
C8 . H81 . 1.000 no
C8 . H82 . 1.000 no
C9 . H91 . 1.000 no
C9 . H92 . 1.000 no
C10 . C11 . 1.387(3) yes
C10 . C15 . 1.390(3) yes
C11 . C12 . 1.400(3) yes
C11 . H111 . 1.000 no
C12 . C13 . 1.382(3) yes
C12 . H121 . 1.000 no
C13 . C14 . 1.397(3) yes
C14 . C15 . 1.378(3) yes
C14 . H141 . 1.000 no
C15 . H151 . 1.000 no
C16 . C17 . 1.496(4) yes
C16 . H161 . 1.000 no
C16 . H162 . 1.000 no
C17 . H171 . 1.000 no
C17 . H172 . 1.000 no
C18 . C19 . 1.488(4) yes
C18 . H181 . 1.000 no
C18 . H182 . 1.000 no
C19 . H191 . 1.000 no
C19 . H192 . 1.000 no
C20 . C21 . 1.503(4) yes
C20 . H201 . 1.000 no
C20 . H202 . 1.000 no
C21 . H211 . 1.000 no
C21 . H212 . 1.000 no
C22 . C23 . 1.499(4) yes
C22 . H221 . 1.000 no
C22 . H222 . 1.000 no
C23 . H231 . 1.000 no
C23 . H232 . 1.000 no
C24 . C25 . 1.494(4) yes
C24 . H241 . 1.000 no
C24 . H242 . 1.000 no
C25 . H251 . 1.000 no
C25 . H252 . 1.000 no
C26 . C27 . 1.386(3) yes
C26 . C31 . 1.393(3) yes
C27 . C28 . 1.389(4) yes
C27 . H271 . 1.000 no
C28 . C29 . 1.384(4) yes
C28 . H281 . 1.000 no
C29 . C30 . 1.390(3) yes
C30 . C31 . 1.388(3) yes
C30 . H301 . 1.000 no
C31 . H311 . 1.000 no
C32 . C33 . 1.509(3) yes
C32 . H321 . 1.000 no
C32 . H322 . 1.000 no
C33 . H331 . 1.000 no
C33 . H332 . 1.000 no
C35 . C36 . 1.515(4) yes
C35 . C37 . 1.531(4) yes
C35 . C38 . 1.543(4) yes
C36 . H361 . 1.000 no
C36 . H362 . 1.000 no
C36 . H363 . 1.000 no
C37 . H371 . 1.000 no
C37 . H372 . 1.000 no
C37 . H373 . 1.000 no
C38 . H381 . 1.000 no
C38 . H382 . 1.000 no
C38 . H383 . 1.000 no
O11 . C45 . 1.234(3) yes
O12 . C52 . 1.229(3) yes
N3 . C39 . 1.353(3) yes
N3 . C43 . 1.338(3) yes
N3 . C44 . 1.489(3) yes
N4 . C45 . 1.335(3) yes
N4 . C46 . 1.461(3) yes
N4 . H3 . 0.88(3) yes
N5 . C52 . 1.337(3) yes
N5 . C53 . 1.459(3) yes
N5 . H4 . 0.82(3) yes
C39 . C40 . 1.381(3) yes
C39 . H391 . 1.000 no
C40 . C41 . 1.390(3) yes
C40 . C45 . 1.506(3) yes
C41 . C42 . 1.388(3) yes
C41 . H411 . 1.000 no
C42 . C43 . 1.380(3) yes
C42 . C52 . 1.508(3) yes
C43 . H431 . 1.000 no
C44 . H441 . 1.000 no
C44 . H442 . 1.000 no
C44 . H443 . 1.000 no
C46 . C47 . 1.514(3) yes
C46 . H461 . 1.000 no
C46 . H462 . 1.000 no
C47 . C48 . 1.521(3) yes
C47 . H471 . 1.000 no
C47 . H472 . 1.000 no
C48 . C49 . 1.519(3) yes
C48 . H481 . 1.000 no
C48 . H482 . 1.000 no
C49 . C50 . 1.524(4) yes
C49 . H491 . 1.000 no
C49 . H492 . 1.000 no
C50 . C51 . 1.514(4) yes
C50 . H501 . 1.000 no
C50 . H502 . 1.000 no
C51 . H511 . 1.000 no
C51 . H512 . 1.000 no
C51 . H513 . 1.000 no
C53 . C54 . 1.522(3) yes
C53 . H531 . 1.000 no
C53 . H532 . 1.000 no
C54 . C55 . 1.515(4) yes
C54 . H541 . 1.000 no
C54 . H542 . 1.000 no
C55 . C56 . 1.531(4) yes
C55 . H551 . 1.000 no
C55 . H552 . 1.000 no
C56 . C57 . 1.523(4) yes
C56 . H561 . 1.000 no
C56 . H562 . 1.000 no
C57 . C58 . 1.476(5) yes
C57 . H571 . 1.000 no
C57 . H572 . 1.000 no
C58 . H581 . 1.000 no
C58 . H582 . 1.000 no
C58 . H583 . 1.000 no

loop_
_cod_related_entry_id
_cod_related_entry_database
_cod_related_entry_code
1 ChemSpider 21122860
